data_1502127
loop_
_publ_author_name
'Dutta, Saikat'
'Bu\<car, Dejan-Kre\<simir'
'MacGillivray, Leonard R.'

_publ_section_title
;
 Resorcinol-templated synthesis of a cofacial terpyridine in crystalline
 \p-stacked columns.
;
_journal_issue 9
_journal_name_full 'Organic letters'
_journal_page_first 2260
_journal_page_last 2262
_journal_paper_doi 10.1021/ol200532t
_journal_volume 13
_journal_year 2011
_chemical_formula_moiety 'C23 H17 N3, C6 H4 I2 O2'
_chemical_formula_sum 'C29 H21 I2 N3 O2'
_chemical_formula_weight 697.29
_space_group_IT_number 14
_symmetry_cell_setting monoclinic
_symmetry_space_group_name_Hall '-P 2ybc'
_symmetry_space_group_name_H-M 'P 1 21/c 1'
_atom_sites_solution_hydrogens geom
_atom_sites_solution_primary direct
_atom_sites_solution_secondary difmap
_audit_creation_date 2010-02-10T13:56:22-00:00
_audit_creation_method 'WinGX routine CIF_UPDATE'
_cell_angle_alpha 90
_cell_angle_beta 95.121(5)
_cell_angle_gamma 90
_cell_formula_units_Z 4
_cell_length_a 11.1705(12)
_cell_length_b 25.888(3)
_cell_length_c 9.2658(10)
_cell_measurement_reflns_used 6621
_cell_measurement_temperature 290(2)
_cell_measurement_theta_max 25.35
_cell_measurement_theta_min 1.00
_cell_volume 2668.8(5)
_computing_cell_refinement 'HKL Scalepack (Otwinowski & Minor, 1997)'
_computing_data_collection 'Collect (Nonius BV, 1997-2000)'
_computing_data_reduction 'HKL Denzo, Scalepack (Otwinowski & Minor, 1997)'
_computing_molecular_graphics 'Rastop (Valadon, 2004)'
_computing_publication_material 'WinGX (Farrugia, 1999)'
_computing_structure_refinement 'SHELXL (Sheldrick, 2008)'
_computing_structure_solution 'SHELXS (Sheldrick, 2008)'
_diffrn_ambient_temperature 290(2)
_diffrn_detector_area_resol_mean 9
_diffrn_measured_fraction_theta_full 0.985
_diffrn_measured_fraction_theta_max 0.985
_diffrn_measurement_device_type KappaCCD
_diffrn_measurement_method 'CCD phi and omega scans'
_diffrn_radiation_monochromator graphite
_diffrn_radiation_type MoK\a
_diffrn_radiation_wavelength 0.71073
_diffrn_reflns_av_R_equivalents 0.0582
_diffrn_reflns_av_unetI/netI 0.0548
_diffrn_reflns_limit_h_max 13
_diffrn_reflns_limit_h_min -13
_diffrn_reflns_limit_k_max 30
_diffrn_reflns_limit_k_min -30
_diffrn_reflns_limit_l_max 11
_diffrn_reflns_limit_l_min -10
_diffrn_reflns_number 14283
_diffrn_reflns_theta_full 25
_diffrn_reflns_theta_max 25
_diffrn_reflns_theta_min 5.85
_exptl_absorpt_coefficient_mu 2.388
_exptl_absorpt_correction_T_max 0.9211
_exptl_absorpt_correction_T_min 0.5154
_exptl_absorpt_correction_type multi-scan
_exptl_absorpt_process_details 'HKL Scalepack (Otwinowski & Minor, 1997)'
_exptl_crystal_colour colorless
_exptl_crystal_density_diffrn 1.735
_exptl_crystal_density_method 'not measured'
_exptl_crystal_description plate
_exptl_crystal_F_000 1352
_exptl_crystal_size_max 0.32
_exptl_crystal_size_mid 0.04
_exptl_crystal_size_min 0.04
_refine_diff_density_max 0.809
_refine_diff_density_min -0.519
_refine_diff_density_rms 0.088
_refine_ls_extinction_method none
_refine_ls_goodness_of_fit_ref 1.026
_refine_ls_hydrogen_treatment constr
_refine_ls_matrix_type full
_refine_ls_number_parameters 327
_refine_ls_number_reflns 4624
_refine_ls_number_restraints 0
_refine_ls_restrained_S_all 1.026
_refine_ls_R_factor_all 0.094
_refine_ls_R_factor_gt 0.0516
_refine_ls_shift/su_max 0.001
_refine_ls_shift/su_mean 0
_refine_ls_structure_factor_coef Fsqd
_refine_ls_weighting_details 'calc w=1/[\s^2^(Fo^2^)+(0.0557P)^2^+2.2448P] where P=(Fo^2^+2Fc^2^)/3'
_refine_ls_weighting_scheme calc
_refine_ls_wR_factor_gt 0.1078
_refine_ls_wR_factor_ref 0.1205
_reflns_number_gt 3064
_reflns_number_total 4624
_reflns_threshold_expression >2\s(I)
_cod_data_source_file ol200532t_si_007.cif
_cod_data_source_block 4
_cod_original_sg_symbol_H-M 'P 21/c'
_cod_database_code 1502127

loop_
_space_group_symop_operation_xyz
'x, y, z'
'-x, y+1/2, -z+1/2'
'-x, -y, -z'
'x, -y-1/2, z-1/2'

loop_
_atom_site_label
_atom_site_type_symbol
_atom_site_fract_x
_atom_site_fract_y
_atom_site_fract_z
_atom_site_U_iso_or_equiv
_atom_site_adp_type
_atom_site_occupancy
_atom_site_symmetry_multiplicity
_atom_site_calc_flag
_atom_site_refinement_flags
C1 C 0.0950(7) 0.0644(3) 0.0452(9) 0.083(2) Uani 1 1 d .
C2 C 0.1917(7) 0.0557(3) -0.0330(9) 0.077(2) Uani 1 1 d .
C3 C 0.2602(6) 0.0971(3) -0.0624(7) 0.0712(19) Uani 1 1 d .
C4 C 0.2328(5) 0.1451(3) -0.0107(7) 0.0668(18) Uani 1 1 d .
C5 C 0.1320(5) 0.1504(2) 0.0667(6) 0.0522(15) Uani 1 1 d .
C6 C 0.0958(5) 0.2025(2) 0.1187(6) 0.0496(14) Uani 1 1 d .
C7 C 0.0070(5) 0.2085(2) 0.2128(6) 0.0516(14) Uani 1 1 d .
C8 C -0.0244(5) 0.2574(2) 0.2561(6) 0.0511(14) Uani 1 1 d .
C9 C 0.0384(5) 0.2991(2) 0.2013(6) 0.0544(15) Uani 1 1 d .
C10 C 0.1271(5) 0.2900(2) 0.1092(6) 0.0495(14) Uani 1 1 d .
C11 C 0.1942(5) 0.3323(2) 0.0454(6) 0.0514(14) Uani 1 1 d .
C12 C 0.2853(6) 0.3225(3) -0.0433(8) 0.075(2) Uani 1 1 d .
C13 C 0.3435(7) 0.3630(3) -0.1019(9) 0.085(2) Uani 1 1 d .
C14 C 0.3132(6) 0.4132(3) -0.0719(8) 0.075(2) Uani 1 1 d .
C15 C 0.2228(6) 0.4195(3) 0.0150(8) 0.0696(18) Uani 1 1 d .
C16 C -0.1214(5) 0.2681(2) 0.3493(6) 0.0523(14) Uani 1 1 d .
C17 C -0.1872(5) 0.2328(2) 0.4078(6) 0.0556(15) Uani 1 1 d .
C18 C -0.2854(5) 0.2418(2) 0.5009(6) 0.0514(14) Uani 1 1 d .
C19 C -0.3399(6) 0.1997(3) 0.5580(7) 0.0674(18) Uani 1 1 d .
C20 C -0.4339(6) 0.2058(3) 0.6455(8) 0.080(2) Uani 1 1 d .
C21 C -0.4727(7) 0.2540(4) 0.6738(8) 0.085(2) Uani 1 1 d .
C22 C -0.4193(7) 0.2962(3) 0.6193(9) 0.089(2) Uani 1 1 d .
C23 C -0.3261(7) 0.2900(3) 0.5327(8) 0.0714(19) Uani 1 1 d .
C24 C 0.1896(5) 0.5745(2) 0.2057(6) 0.0513(15) Uani 1 1 d .
C25 C 0.1002(5) 0.5795(2) 0.0933(6) 0.0550(15) Uani 1 1 d .
C26 C 0.1252(5) 0.5729(2) -0.0523(6) 0.0484(14) Uani 1 1 d .
C27 C 0.2431(5) 0.5632(2) -0.0786(6) 0.0509(15) Uani 1 1 d .
C28 C 0.3304(6) 0.5561(2) 0.0305(7) 0.0555(15) Uani 1 1 d .
C29 C 0.3035(5) 0.5610(2) 0.1722(6) 0.0508(14) Uani 1 1 d .
H1O H 0.0967 0.5879 0.3509 0.098 Uiso 1 1 calc R
H1 H 0.048 0.0361 0.0652 0.099 Uiso 1 1 calc R
H2O H -0.02 0.5909 -0.1352 0.101 Uiso 1 1 calc R
H2 H 0.2096 0.0227 -0.0645 0.092 Uiso 1 1 calc R
H3 H 0.3253 0.093 -0.1173 0.085 Uiso 1 1 calc R
H4 H 0.2807 0.1736 -0.027 0.08 Uiso 1 1 calc R
H7 H -0.0314 0.1797 0.2467 0.062 Uiso 1 1 calc R
H9 H 0.0203 0.3327 0.2269 0.065 Uiso 1 1 calc R
H12 H 0.3068 0.2887 -0.0628 0.091 Uiso 1 1 calc R
H13 H 0.4038 0.3565 -0.1624 0.102 Uiso 1 1 calc R
H14 H 0.3526 0.4412 -0.1091 0.09 Uiso 1 1 calc R
H15 H 0.2014 0.4532 0.0366 0.084 Uiso 1 1 calc R
H16 H -0.1377 0.3026 0.3685 0.063 Uiso 1 1 calc R
H17 H -0.1696 0.1985 0.3882 0.067 Uiso 1 1 calc R
H19 H -0.3135 0.1666 0.5378 0.081 Uiso 1 1 calc R
H20 H -0.4697 0.1771 0.6841 0.096 Uiso 1 1 calc R
H21 H -0.5364 0.2584 0.7309 0.102 Uiso 1 1 calc R
H22 H -0.4457 0.3292 0.6406 0.107 Uiso 1 1 calc R
H23 H -0.2905 0.3189 0.4953 0.086 Uiso 1 1 calc R
H25 H 0.0223 0.5873 0.114 0.066 Uiso 1 1 calc R
H28 H 0.4081 0.5479 0.01 0.067 Uiso 1 1 calc R
N1 N 0.0632(4) 0.1100(2) 0.0945(6) 0.0625(14) Uani 1 1 d .
N2 N 0.1570(4) 0.24241(19) 0.0691(5) 0.0534(12) Uani 1 1 d .
N3 N 0.1620(4) 0.3811(2) 0.0722(5) 0.0583(13) Uani 1 1 d .
O1 O 0.1682(4) 0.58168(19) 0.3462(4) 0.0655(11) Uani 1 1 d .
O2 O 0.0393(4) 0.57662(18) -0.1631(4) 0.0671(12) Uani 1 1 d .
I1 I 0.28386(5) 0.56230(2) -0.29542(5) 0.0794(2) Uani 1 1 d .
I2 I 0.43899(4) 0.54748(2) 0.34249(5) 0.0735(2) Uani 1 1 d .

loop_
_atom_site_aniso_label
_atom_site_aniso_U_11
_atom_site_aniso_U_22
_atom_site_aniso_U_33
_atom_site_aniso_U_23
_atom_site_aniso_U_13
_atom_site_aniso_U_12
C1 0.080(5) 0.062(5) 0.110(6) -0.012(4) 0.033(5) -0.009(4)
C2 0.072(5) 0.067(5) 0.093(5) -0.021(4) 0.014(4) 0.017(4)
C3 0.062(4) 0.081(5) 0.072(5) 0.002(4) 0.014(3) 0.016(4)
C4 0.053(4) 0.067(5) 0.082(5) 0.007(4) 0.018(3) 0.009(3)
C5 0.050(4) 0.054(4) 0.052(4) 0.005(3) 0.001(3) 0.006(3)
C6 0.047(3) 0.056(4) 0.043(3) 0.005(3) -0.005(3) 0.002(3)
C7 0.055(4) 0.051(4) 0.049(3) 0.004(3) 0.008(3) -0.004(3)
C8 0.051(3) 0.056(4) 0.045(3) -0.005(3) 0.001(3) 0.001(3)
C9 0.057(4) 0.060(4) 0.046(3) -0.001(3) 0.001(3) -0.002(3)
C10 0.049(4) 0.053(4) 0.045(3) -0.002(3) -0.001(3) 0.001(3)
C11 0.046(3) 0.052(4) 0.055(4) 0.003(3) -0.002(3) -0.003(3)
C12 0.067(4) 0.073(5) 0.090(5) 0.011(4) 0.025(4) 0.005(4)
C13 0.070(5) 0.080(5) 0.110(6) 0.014(4) 0.037(4) 0.000(4)
C14 0.054(4) 0.079(5) 0.093(5) 0.021(4) 0.013(4) -0.011(4)
C15 0.062(4) 0.061(4) 0.086(5) 0.005(4) 0.009(4) -0.001(3)
C16 0.060(4) 0.050(4) 0.048(3) 0.002(3) 0.007(3) 0.001(3)
C17 0.057(4) 0.056(4) 0.054(4) -0.003(3) 0.009(3) 0.007(3)
C18 0.056(4) 0.054(4) 0.045(3) 0.001(3) 0.007(3) 0.005(3)
C19 0.067(4) 0.061(4) 0.076(5) -0.007(3) 0.015(4) -0.005(3)
C20 0.073(5) 0.086(6) 0.083(5) 0.009(4) 0.020(4) -0.017(4)
C21 0.073(5) 0.102(7) 0.083(5) -0.005(5) 0.027(4) 0.012(5)
C22 0.099(6) 0.075(5) 0.098(6) -0.003(4) 0.043(5) 0.019(4)
C23 0.080(5) 0.067(5) 0.070(4) 0.004(3) 0.024(4) 0.003(4)
C24 0.058(4) 0.050(4) 0.049(4) 0.012(3) 0.018(3) 0.006(3)
C25 0.050(4) 0.059(4) 0.057(4) 0.002(3) 0.006(3) 0.010(3)
C26 0.053(4) 0.049(3) 0.043(3) 0.003(3) 0.009(3) 0.003(3)
C27 0.060(4) 0.045(3) 0.050(4) -0.003(3) 0.016(3) 0.004(3)
C28 0.051(4) 0.053(4) 0.064(4) 0.002(3) 0.013(3) 0.007(3)
C29 0.049(3) 0.048(3) 0.056(4) 0.009(3) 0.007(3) 0.008(3)
N1 0.064(3) 0.052(3) 0.073(3) -0.005(3) 0.015(3) 0.000(3)
N2 0.048(3) 0.057(3) 0.054(3) 0.006(2) 0.000(2) -0.003(2)
N3 0.050(3) 0.056(3) 0.069(3) 0.008(3) 0.006(3) -0.007(3)
O1 0.052(2) 0.094(3) 0.052(3) 0.005(2) 0.010(2) 0.012(2)
O2 0.061(3) 0.085(3) 0.055(3) -0.002(2) 0.004(2) 0.014(2)
I1 0.0967(4) 0.0880(4) 0.0574(3) -0.0073(2) 0.0279(2) 0.0110(3)
I2 0.0504(3) 0.0979(4) 0.0716(3) 0.0233(2) 0.0021(2) 0.0048(2)

loop_
_atom_type_symbol
_atom_type_description
_atom_type_scat_dispersion_real
_atom_type_scat_dispersion_imag
_atom_type_scat_source
C C 0.0033 0.0016 'International Tables Vol C Tables 4.2.6.8 and 6.1.1.4'
H H 0 0 'International Tables Vol C Tables 4.2.6.8 and 6.1.1.4'
N N 0.0061 0.0033 'International Tables Vol C Tables 4.2.6.8 and 6.1.1.4'
O O 0.0106 0.006 'International Tables Vol C Tables 4.2.6.8 and 6.1.1.4'
I I -0.4742 1.8119 'International Tables Vol C Tables 4.2.6.8 and 6.1.1.4'

loop_
_geom_angle_atom_site_label_1
_geom_angle_atom_site_label_2
_geom_angle_atom_site_label_3
_geom_angle
C1 N1 C5 117.0(5)
C2 C3 C4 119.7(6)
C3 C2 C1 117.4(6)
C3 C4 C5 118.8(6)
C4 C5 C6 120.4(6)
C7 C6 C5 122.1(5)
C7 C8 C16 124.2(5)
C7 C8 C9 116.7(5)
C8 C7 C6 120.0(5)
C9 C10 C11 122.6(5)
C9 C8 C16 119.0(5)
C10 C9 C8 120.1(6)
C10 N2 C6 117.8(5)
C12 C11 C10 121.8(6)
C12 C13 C14 120.5(7)
C13 C12 C11 119.6(7)
C15 C14 C13 116.2(7)
C15 N3 C11 118.1(5)
C16 C17 C18 127.0(6)
C17 C16 C8 125.2(6)
C18 C19 C20 121.0(7)
C18 C23 C22 120.9(7)
C19 C18 C17 118.6(5)
C20 C21 C22 120.5(7)
C21 C20 C19 119.3(7)
C21 C22 C23 120.0(7)
C23 C18 C17 123.3(6)
C23 C18 C19 118.2(6)
C24 C25 C26 121.2(5)
C24 C29 I2 119.1(4)
C26 C27 I1 117.5(4)
C27 C26 C25 117.6(6)
C27 C28 C29 119.8(5)
C28 C27 C26 121.7(5)
C28 C27 I1 120.7(4)
C28 C29 C24 121.3(6)
C28 C29 I2 119.6(4)
C29 C24 C25 118.2(5)
N1 C1 C2 125.2(7)
N1 C5 C4 121.8(6)
N1 C5 C6 117.8(5)
N2 C10 C11 115.0(5)
N2 C10 C9 122.5(5)
N2 C6 C5 115.0(5)
N2 C6 C7 122.9(5)
N3 C11 C10 117.9(5)
N3 C11 C12 120.2(5)
N3 C15 C14 125.2(7)
O1 C24 C25 122.2(5)
O1 C24 C29 119.6(5)
O2 C26 C25 122.2(5)
O2 C26 C27 120.3(5)

loop_
_geom_bond_atom_site_label_1
_geom_bond_atom_site_label_2
_geom_bond_distance
C2 C1 1.371(10)
C3 C2 1.360(9)
C3 C4 1.377(9)
C5 C4 1.395(8)
C5 N1 1.336(7)
C6 C5 1.500(8)
C6 C7 1.387(8)
C7 C8 1.382(8)
C9 C10 1.384(8)
C9 C8 1.405(8)
C11 C10 1.479(8)
C11 C12 1.387(8)
C11 N3 1.344(7)
C12 C13 1.370(9)
C14 C13 1.378(10)
C15 C14 1.356(9)
C16 C17 1.320(8)
C16 C8 1.471(8)
C18 C17 1.473(8)
C18 C19 1.377(8)
C18 C23 1.369(8)
C19 C20 1.391(9)
C20 C21 1.355(10)
C22 C21 1.362(10)
C23 C22 1.380(9)
C25 C24 1.383(8)
C25 C26 1.412(8)
C27 C26 1.384(8)
C27 C28 1.353(8)
C29 C24 1.382(8)
C29 C28 1.379(8)
N1 C1 1.326(8)
N2 C10 1.339(7)
N2 C6 1.342(7)
N3 C15 1.340(8)
O1 C24 1.357(7)
O2 C26 1.345(6)
I1 C27 2.099(6)
I2 C29 2.115(6)
